data_7209509
loop_
_publ_author_name
'Schr\"oder, Christian A.'
'Baburin, Igor A.'
'van W\"ullen, Leo'
'Wiebcke, Michael'
'Leoni, Stefano'

_publ_section_title
;
 Subtle polymorphism of zinc imidazolate frameworks: temperature-dependent
 ground states in the energy landscape revealed by experiment and theory
;
_journal_issue 20
_journal_name_full CrystEngComm
_journal_page_first 4036
_journal_paper_doi 10.1039/c2ce26045j
_journal_volume 15
_journal_year 2013
_chemical_formula_moiety '2(C6 H6 N4 Zn), C5 H5 N'
_chemical_formula_sum 'C17 H17 N9 Zn2'
_chemical_formula_weight 478.14
_chemical_melting_point 'ca. 410 C (decomp.)'
_chemical_name_common diimidazolatozinc(ii)
_chemical_name_systematic
;
diimidazolatozinc(II)
;
_space_group_IT_number 43
_symmetry_cell_setting orthorhombic
_symmetry_space_group_name_Hall 'F 2 -2d'
_symmetry_space_group_name_H-M 'F d d 2'
_atom_sites_solution_hydrogens geom
_atom_sites_solution_primary direct
_atom_sites_solution_secondary difmap
_audit_creation_method SHELXL-97
_cell_angle_alpha 90.00
_cell_angle_beta 90.00
_cell_angle_gamma 90.00
_cell_formula_units_Z 8
_cell_length_a 18.50490(10)
_cell_length_b 23.8735(2)
_cell_length_c 9.31560(10)
_cell_measurement_reflns_used 8186
_cell_measurement_temperature 173
_cell_measurement_theta_max 65.326
_cell_measurement_theta_min 4.772
_cell_volume 4115.42(6)
_computing_cell_refinement 'SAINT (BRUKER, 2006)'
_computing_data_collection 'APEX2 (BRUKER, 2006)'
_computing_data_reduction 'SAINT (BRUKER, 2006)'
_computing_structure_refinement 'SHELXL-97 (Sheldrick, 2008)'
_computing_structure_solution 'SHELXS-97 (Sheldrick, 2008)'
_diffrn_ambient_temperature 173
_diffrn_measured_fraction_theta_full 0.997
_diffrn_measured_fraction_theta_max 0.997
_diffrn_measurement_device_type 'BRUKER Kappa Apex II CCD'
_diffrn_measurement_method '\f and \w scan'
_diffrn_radiation_monochromator graphite
_diffrn_radiation_source 'fine-focus sealed tube'
_diffrn_radiation_type CuK\a
_diffrn_radiation_wavelength 1.54184
_diffrn_reflns_av_R_equivalents 0.0566
_diffrn_reflns_av_sigmaI/netI 0.0329
_diffrn_reflns_limit_h_max 21
_diffrn_reflns_limit_h_min -21
_diffrn_reflns_limit_k_max 27
_diffrn_reflns_limit_k_min -24
_diffrn_reflns_limit_l_max 10
_diffrn_reflns_limit_l_min -10
_diffrn_reflns_number 8941
_diffrn_reflns_theta_full 65.40
_diffrn_reflns_theta_max 65.40
_diffrn_reflns_theta_min 5.63
_exptl_absorpt_coefficient_mu 3.047
_exptl_absorpt_correction_T_max 0.7386
_exptl_absorpt_correction_T_min 0.5796
_exptl_absorpt_correction_type numerical
_exptl_absorpt_process_details 'SADABS (BRUKER, 2006)'
_exptl_crystal_colour colorless
_exptl_crystal_density_diffrn 1.543
_exptl_crystal_density_method 'not measured'
_exptl_crystal_description block
_exptl_crystal_F_000 1936
_exptl_crystal_size_max 0.18
_exptl_crystal_size_mid 0.12
_exptl_crystal_size_min 0.10
_refine_diff_density_max 0.373
_refine_diff_density_min -0.235
_refine_diff_density_rms 0.061
_refine_ls_abs_structure_details 'Flack H D (1983), Acta Cryst. A39, 876-881'
_refine_ls_abs_structure_Flack 0.08(4)
_refine_ls_extinction_method none
_refine_ls_goodness_of_fit_ref 1.031
_refine_ls_hydrogen_treatment constr
_refine_ls_matrix_type full
_refine_ls_number_parameters 128
_refine_ls_number_reflns 1710
_refine_ls_number_restraints 1
_refine_ls_restrained_S_all 1.031
_refine_ls_R_factor_all 0.0284
_refine_ls_R_factor_gt 0.0283
_refine_ls_shift/su_max 0.000
_refine_ls_shift/su_mean 0.000
_refine_ls_structure_factor_coef Fsqd
_refine_ls_weighting_details 'calc w=1/[\s^2^(Fo^2^)+(0.0479P)^2^+5.3652P] where P=(Fo^2^+2Fc^2^)/3'
_refine_ls_weighting_scheme calc
_refine_ls_wR_factor_gt 0.0731
_refine_ls_wR_factor_ref 0.0732
_reflns_number_gt 1696
_reflns_number_total 1710
_reflns_threshold_expression >2sigma(I)
_cod_data_source_file c2ce26045j.txt
_cod_data_source_block nebpy
_cod_original_sg_symbol_H-M Fdd2
_cod_database_code 7209509

loop_
_symmetry_equiv_pos_as_xyz
'x, y, z'
'-x, -y, z'
'-x+1/4, y+1/4, z+1/4'
'x+3/4, -y+3/4, z+1/4'
'x, y+1/2, z+1/2'
'-x, -y+1/2, z+1/2'
'-x+1/4, y+3/4, z+3/4'
'x+3/4, -y+5/4, z+3/4'
'x+1/2, y, z+1/2'
'-x+1/2, -y, z+1/2'
'-x+3/4, y+1/4, z+3/4'
'x+5/4, -y+3/4, z+3/4'
'x+1/2, y+1/2, z'
'-x+1/2, -y+1/2, z'
'-x+3/4, y+3/4, z+1/4'
'x+5/4, -y+5/4, z+1/4'

loop_
_atom_site_label
_atom_site_type_symbol
_atom_site_fract_x
_atom_site_fract_y
_atom_site_fract_z
_atom_site_U_iso_or_equiv
_atom_site_adp_type
_atom_site_occupancy
_atom_site_symmetry_multiplicity
_atom_site_calc_flag
_atom_site_refinement_flags
Zn Zn 0.045857(17) 0.314894(14) 0.70762(5) 0.03334(14) Uani 1 1 d .
N1 N -0.00210(14) 0.30293(11) 0.5186(3) 0.0388(5) Uani 1 1 d .
C2 C -0.01159(15) 0.25280(13) 0.4593(4) 0.0381(6) Uani 1 1 d .
H2 H -0.0021 0.2194 0.5071 0.046 Uiso 1 1 calc R
N3 N 0.03582(14) 0.24504(11) 0.8262(3) 0.0393(6) Uani 1 1 d .
C4 C -0.04229(19) 0.31068(14) 0.2970(4) 0.0475(9) Uani 1 1 d .
H4 H -0.0584 0.3259 0.2108 0.057 Uiso 1 1 calc R
C5 C -0.02146(18) 0.34013(13) 0.4139(4) 0.0448(7) Uani 1 1 d .
H5 H -0.0205 0.3790 0.4218 0.054 Uiso 1 1 calc R
N6 N -0.00723(13) 0.37203(10) 0.8223(3) 0.0355(5) Uani 1 1 d .
C7 C -0.07818(15) 0.38148(12) 0.8168(3) 0.0341(6) Uani 1 1 d .
H7 H -0.1081 0.3669 0.7459 0.041 Uiso 1 1 calc R
N8 N 0.14815(12) 0.33604(10) 0.6732(3) 0.0338(5) Uani 1 1 d .
C9 C -0.04194(16) 0.42651(13) 1.0033(4) 0.0396(7) Uani 1 1 d .
H9 H -0.0407 0.4489 1.0849 0.048 Uiso 1 1 calc R
C10 C 0.01550(15) 0.40023(13) 0.9417(4) 0.0418(7) Uani 1 1 d .
H10 H 0.0628 0.4013 0.9756 0.050 Uiso 1 1 calc R
N11 N 0.0000 0.5000 1.3371(6) 0.0795(18) Uani 1 2 d S
C12 C -0.0593(3) 0.5011(2) 1.4095(8) 0.0860(19) Uani 1 1 d .
H12 H -0.1027 0.5022 1.3592 0.103 Uiso 1 1 calc R
C13 C -0.0620(4) 0.5009(2) 1.5533(9) 0.104(3) Uani 1 1 d .
H13 H -0.1061 0.5013 1.6010 0.125 Uiso 1 1 calc R
C14 C 0.0000 0.5000 1.6267(7) 0.108(4) Uani 1 2 d S
H14 H 0.0000 0.5000 1.7266 0.130 Uiso 1 2 calc SR

loop_
_atom_site_aniso_label
_atom_site_aniso_U_11
_atom_site_aniso_U_22
_atom_site_aniso_U_33
_atom_site_aniso_U_23
_atom_site_aniso_U_13
_atom_site_aniso_U_12
Zn 0.02987(19) 0.0371(2) 0.0331(2) -0.00214(16) 0.00544(16) -0.00146(13)
N1 0.0390(13) 0.0398(13) 0.0376(13) -0.0023(11) -0.0005(11) -0.0025(11)
C2 0.0396(15) 0.0358(13) 0.0389(13) 0.0056(14) -0.0042(14) -0.0030(11)
N3 0.0365(12) 0.0415(14) 0.0400(13) 0.0013(11) 0.0087(11) 0.0003(10)
C4 0.052(2) 0.047(2) 0.043(2) 0.0024(14) -0.0086(14) 0.0132(13)
C5 0.0526(17) 0.0354(16) 0.0465(18) -0.0035(13) -0.0041(15) 0.0073(14)
N6 0.0306(12) 0.0359(12) 0.0400(13) -0.0022(11) 0.0013(11) -0.0003(10)
C7 0.0314(13) 0.0395(15) 0.0314(14) -0.0050(12) -0.0024(11) -0.0017(11)
N8 0.0310(11) 0.0356(11) 0.0349(14) 0.0007(10) 0.0029(10) -0.0011(10)
C9 0.0432(17) 0.0396(16) 0.0361(15) -0.0090(13) -0.0027(12) -0.0013(11)
C10 0.0297(13) 0.0468(15) 0.0488(18) -0.0087(16) -0.0061(14) 0.0012(11)
N11 0.120(5) 0.071(4) 0.047(3) 0.000 0.000 0.037(4)
C12 0.058(2) 0.064(3) 0.136(6) -0.012(3) -0.036(3) 0.010(2)
C13 0.115(5) 0.058(3) 0.140(7) 0.012(4) 0.085(5) 0.013(3)
C14 0.235(14) 0.053(4) 0.036(3) 0.000 0.000 0.038(6)

loop_
_atom_type_symbol
_atom_type_description
_atom_type_scat_dispersion_real
_atom_type_scat_dispersion_imag
_atom_type_scat_source
C C 0.0181 0.0091 'International Tables Vol C Tables 4.2.6.8 and 6.1.1.4'
H H 0.0000 0.0000 'International Tables Vol C Tables 4.2.6.8 and 6.1.1.4'
N N 0.0311 0.0180 'International Tables Vol C Tables 4.2.6.8 and 6.1.1.4'
Zn Zn -1.5491 0.6778 'International Tables Vol C Tables 4.2.6.8 and 6.1.1.4'

loop_
_geom_angle_atom_site_label_1
_geom_angle_atom_site_label_2
_geom_angle_atom_site_label_3
_geom_angle
_geom_angle_site_symmetry_1
_geom_angle_site_symmetry_3
N8 Zn N6 112.51(10) . .
N8 Zn N1 108.56(11) . .
N6 Zn N1 110.65(11) . .
N8 Zn N3 112.84(10) . .
N6 Zn N3 103.18(11) . .
N1 Zn N3 109.00(11) . .
C2 N1 C5 104.7(3) . .
C2 N1 Zn 123.7(2) . .
C5 N1 Zn 130.9(2) . .
N3 C2 N1 113.6(3) 6_554 .
N3 C2 H2 123.2 6_554 .
N1 C2 H2 123.2 . .
C2 N3 C4 104.8(3) 6 6
C2 N3 Zn 121.0(2) 6 .
C4 N3 Zn 133.8(3) 6 .
C5 C4 N3 108.7(3) . 6_554
C5 C4 H4 125.6 . .
N3 C4 H4 125.6 6_554 .
C4 C5 N1 108.2(3) . .
C4 C5 H5 125.9 . .
N1 C5 H5 125.9 . .
C7 N6 C10 104.6(2) . .
C7 N6 Zn 125.50(19) . .
C10 N6 Zn 128.5(2) . .
N8 C7 N6 113.2(2) 4_455 .
N8 C7 H7 123.4 4_455 .
N6 C7 H7 123.4 . .
C7 N8 C9 105.4(2) 12_454 12_454
C7 N8 Zn 125.58(19) 12_454 .
C9 N8 Zn 128.9(2) 12_454 .
C10 C9 N8 107.6(3) . 4_455
C10 C9 H9 126.2 . .
N8 C9 H9 126.2 4_455 .
C9 C10 N6 109.2(3) . .
C9 C10 H10 125.4 . .
N6 C10 H10 125.4 . .
C12 N11 C12 116.9(7) . 2_565
N11 C12 C13 123.7(6) . .
N11 C12 H12 118.2 . .
C13 C12 H12 118.2 . .
C14 C13 C12 118.7(6) . .
C14 C13 H13 120.7 . .
C12 C13 H13 120.7 . .
C13 C14 C13 118.4(7) . 2_565
C13 C14 H14 120.8 . .
C13 C14 H14 120.8 2_565 .

loop_
_geom_bond_atom_site_label_1
_geom_bond_atom_site_label_2
_geom_bond_distance
_geom_bond_site_symmetry_2
Zn N8 1.985(2) .
Zn N6 1.992(2) .
Zn N1 1.992(3) .
Zn N3 2.009(3) .
N1 C2 1.330(4) .
N1 C5 1.367(4) .
C2 N3 1.320(5) 6_554
C2 H2 0.9300 .
N3 C2 1.320(5) 6
N3 C4 1.363(4) 6
C4 C5 1.353(5) .
C4 N3 1.363(4) 6_554
C4 H4 0.9300 .
C5 H5 0.9300 .
N6 C7 1.333(4) .
N6 C10 1.367(4) .
C7 N8 1.332(4) 4_455
C7 H7 0.9300 .
N8 C7 1.332(4) 12_454
N8 C9 1.370(4) 12_454
C9 C10 1.361(4) .
C9 N8 1.370(4) 4_455
C9 H9 0.9300 .
C10 H10 0.9300 .
N11 C12 1.288(7) .
N11 C12 1.288(7) 2_565
C12 C13 1.341(10) .
C12 H12 0.9300 .
C13 C14 1.335(9) .
C13 H13 0.9300 .
C14 C13 1.335(9) 2_565
C14 H14 0.9300 .
